data_7055118
loop_
_publ_author_name
'Li, Jie'
'Xi, Teng'
'Yan, Biao'
'Guan, Yulei'
'Yang, Mingyan'
'Song, Jirong'
'Ma, Haixia'

_publ_section_title
;
 Synergistic actions between tebuconazole ligand and Cu(ii) cation:
 reasons for the enhanced antifungal activity of four Cu(ii) complexes
 based on the fungicide tebuconazole
;
_journal_issue 12
_journal_name_full 'New J. Chem.'
_journal_page_first 9550
_journal_paper_doi 10.1039/C5NJ01845E
_journal_volume 39
_journal_year 2015
_chemical_formula_sum 'C64 H88 Cl6 Cu N12 O12'
_chemical_formula_weight 1493.70
_chemical_name_systematic
; 
 ? 
;
_space_group_IT_number 2
_symmetry_cell_setting triclinic
_symmetry_space_group_name_Hall '-P 1'
_symmetry_space_group_name_H-M 'P -1'
_atom_sites_solution_hydrogens geom
_atom_sites_solution_primary direct
_atom_sites_solution_secondary difmap
_audit_creation_method SHELXL-97
_audit_update_record
;
2015-08-29 deposited with the CCDC.
2015-09-22 downloaded from the CCDC.
;
_cell_angle_alpha 65.309(2)
_cell_angle_beta 84.320(2)
_cell_angle_gamma 79.878(2)
_cell_formula_units_Z 1
_cell_length_a 9.713(2)
_cell_length_b 13.623(3)
_cell_length_c 15.213(3)
_cell_measurement_reflns_used 988
_cell_measurement_temperature 293(2)
_cell_measurement_theta_max 25.86
_cell_measurement_theta_min 2.54
_cell_volume 1799.7(6)
_computing_cell_refinement 'Bruker SAINT'
_computing_data_collection 'Bruker SMART APEX II'
_computing_data_reduction 'Bruker SAINT'
_computing_molecular_graphics SHELXTL
_computing_publication_material SHELXTL
_computing_structure_refinement 'SHELXL-97 (Sheldrick, 2008)'
_computing_structure_solution 'SHELXS-97 (Sheldrick, 2008)'
_diffrn_ambient_temperature 293(2)
_diffrn_measured_fraction_theta_full 0.950
_diffrn_measured_fraction_theta_max 0.950
_diffrn_measurement_device_type 'Bruker APEX II area detector'
_diffrn_measurement_method '\f and \w scans'
_diffrn_radiation_monochromator graphite
_diffrn_radiation_source 'fine-focus sealed tube'
_diffrn_radiation_type MoK\a
_diffrn_radiation_wavelength 0.71073
_diffrn_reflns_av_R_equivalents 0.0311
_diffrn_reflns_av_unetI/netI 0.0537
_diffrn_reflns_limit_h_max 11
_diffrn_reflns_limit_h_min -11
_diffrn_reflns_limit_k_max 16
_diffrn_reflns_limit_k_min -13
_diffrn_reflns_limit_l_max 18
_diffrn_reflns_limit_l_min -18
_diffrn_reflns_number 11057
_diffrn_reflns_theta_full 25.02
_diffrn_reflns_theta_max 25.02
_diffrn_reflns_theta_min 2.50
_exptl_absorpt_coefficient_mu 0.593
_exptl_absorpt_correction_T_max 0.886
_exptl_absorpt_correction_T_min 0.859
_exptl_absorpt_process_details
;
Agilent (2011). CrysAlis PRO. Agilent Technologies, Yarnton,
Oxfordshire, England.
;
_exptl_crystal_colour blue
_exptl_crystal_density_diffrn 1.378
_exptl_crystal_density_method 'not measured'
_exptl_crystal_description block
_exptl_crystal_F_000 783
_exptl_crystal_size_max 0.25
_exptl_crystal_size_mid 0.25
_exptl_crystal_size_min 0.20
_refine_diff_density_max 0.921
_refine_diff_density_min -0.566
_refine_diff_density_rms 0.098
_refine_ls_extinction_method none
_refine_ls_goodness_of_fit_ref 1.075
_refine_ls_hydrogen_treatment mixed
_refine_ls_matrix_type full
_refine_ls_number_parameters 441
_refine_ls_number_reflns 6049
_refine_ls_number_restraints 1
_refine_ls_restrained_S_all 1.075
_refine_ls_R_factor_all 0.0700
_refine_ls_R_factor_gt 0.0527
_refine_ls_shift/su_max 0.000
_refine_ls_shift/su_mean 0.000
_refine_ls_structure_factor_coef Fsqd
_refine_ls_weighting_details 'calc w=1/[\s^2^(Fo^2^)+(0.0821P)^2^+2.9940P] where P=(Fo^2^+2Fc^2^)/3'
_refine_ls_weighting_scheme calc
_refine_ls_wR_factor_gt 0.1462
_refine_ls_wR_factor_ref 0.1614
_reflns_number_gt 4810
_reflns_number_total 6049
_reflns_threshold_expression >2sigma(I)
_cod_data_source_file c5nj01845e1.cif
_cod_data_source_block 4
_cod_depositor_comments
;
The following automatic conversions were performed:

'_symmetry_cell_setting' value 'Triclinic' changed to 'triclinic'
according to
/usr/data/users/saulius/crontab/automatic-downloads/rss-feeds/RSC/lib/dictionaries/cif_core.dic
dictionary named 'cif_core.dic' version 2.4.2 from 2011-04-26.

Automatic conversion script
Id: cif_fix_values 3271 2015-04-21 07:52:19Z andrius 

 Adding full bibliography for 7055115--7055118.cif.
;
_cod_original_sg_symbol_H-M P-1
_cod_database_code 7055118

loop_
_symmetry_equiv_pos_as_xyz
'x, y, z'
'-x, -y, -z'

loop_
_atom_site_label
_atom_site_type_symbol
_atom_site_fract_x
_atom_site_fract_y
_atom_site_fract_z
_atom_site_U_iso_or_equiv
_atom_site_adp_type
_atom_site_occupancy
_atom_site_symmetry_multiplicity
_atom_site_calc_flag
_atom_site_refinement_flags
Cu1 Cu 0.5000 0.5000 0.5000 0.01482(18) Uani 1 2 d S
Cl1 Cl 0.44805(11) 0.21926(9) 0.05209(8) 0.0336(3) Uani 1 1 d .
Cl2 Cl 0.24115(15) 0.00613(11) 0.99705(8) 0.0458(3) Uani 1 1 d .
C23 C 0.2613(4) 0.0549(4) 0.6824(3) 0.0300(10) Uani 1 1 d .
O1 O 0.9659(3) 0.5217(2) 0.26183(18) 0.0205(6) Uani 1 1 d .
H1 H 1.0033 0.5529 0.2868 0.031 Uiso 1 1 calc R
O2 O 0.1750(3) 0.3312(2) 0.3582(2) 0.0281(7) Uani 1 1 d D
N1 N 0.5625(3) 0.5985(2) 0.3690(2) 0.0155(6) Uani 1 1 d .
N2 N 0.7007(3) 0.6709(2) 0.2480(2) 0.0142(6) Uani 1 1 d .
N3 N 0.5721(3) 0.6988(3) 0.2093(2) 0.0207(7) Uani 1 1 d .
N4 N 0.5178(3) 0.3755(3) 0.4586(2) 0.0201(7) Uani 1 1 d .
N5 N 0.5583(3) 0.2026(3) 0.4719(3) 0.0266(8) Uani 1 1 d .
N6 N 0.4588(3) 0.2650(3) 0.4051(2) 0.0182(7) Uani 1 1 d .
C17 C 0.4373(4) 0.3668(3) 0.3981(3) 0.0191(8) Uani 1 1 d .
H17 H 0.3748 0.4235 0.3568 0.023 Uiso 1 1 calc R
C2 C 0.4906(4) 0.6537(3) 0.2850(3) 0.0215(8) Uani 1 1 d .
H2A H 0.3943 0.6589 0.2819 0.026 Uiso 1 1 calc R
C1 C 0.6935(4) 0.6115(3) 0.3429(2) 0.0145(7) Uani 1 1 d .
H1A H 0.7688 0.5837 0.3841 0.017 Uiso 1 1 calc R
C18 C 0.5906(4) 0.2721(3) 0.5024(3) 0.0280(9) Uani 1 1 d .
H18 H 0.6566 0.2533 0.5493 0.034 Uiso 1 1 calc R
C26 C 0.2481(4) 0.0285(3) 0.8751(3) 0.0249(9) Uani 1 1 d .
C19 C 0.3794(4) 0.2125(3) 0.3636(3) 0.0214(8) Uani 1 1 d .
H19A H 0.4218 0.1370 0.3816 0.026 Uiso 1 1 calc R
H19B H 0.3833 0.2495 0.2935 0.026 Uiso 1 1 calc R
C21 C 0.2106(4) 0.1815(4) 0.5107(3) 0.0309(10) Uani 1 1 d .
H21A H 0.2529 0.2317 0.5260 0.037 Uiso 1 1 calc R
H21B H 0.1115 0.1921 0.5267 0.037 Uiso 1 1 calc R
C29 C 0.1470(4) 0.1558(3) 0.3563(3) 0.0244(9) Uani 1 1 d .
C27 C 0.3712(4) 0.0485(3) 0.8233(3) 0.0264(9) Uani 1 1 d .
H27 H 0.4494 0.0522 0.8519 0.032 Uiso 1 1 calc R
C25 C 0.1291(4) 0.0272(3) 0.8334(3) 0.0262(9) Uani 1 1 d .
H25 H 0.0455 0.0167 0.8692 0.031 Uiso 1 1 calc R
C30 C 0.1306(5) 0.2224(4) 0.2470(3) 0.0359(11) Uani 1 1 d .
H30A H 0.2209 0.2353 0.2165 0.054 Uiso 1 1 calc R
H30B H 0.0724 0.2910 0.2356 0.054 Uiso 1 1 calc R
H30C H 0.0882 0.1825 0.2205 0.054 Uiso 1 1 calc R
C32 C 0.0000(4) 0.1474(3) 0.4020(3) 0.0251(9) Uani 1 1 d .
H32A H -0.0527 0.1190 0.3701 0.038 Uiso 1 1 calc R
H32B H -0.0458 0.2186 0.3952 0.038 Uiso 1 1 calc R
H32C H 0.0060 0.0994 0.4694 0.038 Uiso 1 1 calc R
C22 C 0.2703(5) 0.0676(4) 0.5774(3) 0.0354(11) Uani 1 1 d .
H22A H 0.3673 0.0517 0.5588 0.042 Uiso 1 1 calc R
H22B H 0.2190 0.0156 0.5716 0.042 Uiso 1 1 calc R
C28 C 0.3769(4) 0.0634(4) 0.7266(3) 0.0314(10) Uani 1 1 d .
H28 H 0.4592 0.0793 0.6903 0.038 Uiso 1 1 calc R
C24 C 0.1361(4) 0.0418(4) 0.7371(3) 0.0346(11) Uani 1 1 d .
H24 H 0.0555 0.0429 0.7083 0.041 Uiso 1 1 calc R
C31 C 0.2214(4) 0.0416(4) 0.3731(3) 0.0315(10) Uani 1 1 d .
H31A H 0.2450 0.0024 0.4399 0.047 Uiso 1 1 calc R
H31B H 0.3053 0.0469 0.3333 0.047 Uiso 1 1 calc R
H31C H 0.1609 0.0036 0.3566 0.047 Uiso 1 1 calc R
C20 C 0.2260(4) 0.2167(3) 0.3999(3) 0.0219(8) Uani 1 1 d .
C13 C 1.0319(4) 0.6423(3) 0.0948(3) 0.0194(8) Uani 1 1 d .
C8 C 0.7221(4) 0.2895(3) 0.1886(3) 0.0191(8) Uani 1 1 d .
H8 H 0.8069 0.2563 0.2188 0.023 Uiso 1 1 calc R
C12 C 0.5359(4) 0.4399(3) 0.1390(3) 0.0251(9) Uani 1 1 d .
H12 H 0.4947 0.5084 0.1353 0.030 Uiso 1 1 calc R
C10 C 0.5307(4) 0.2845(3) 0.1049(3) 0.0199(8) Uani 1 1 d .
C6 C 0.7405(4) 0.4535(3) 0.2218(3) 0.0232(9) Uani 1 1 d .
H6A H 0.8072 0.4019 0.2690 0.028 Uiso 1 1 calc R
H6B H 0.6737 0.4902 0.2541 0.028 Uiso 1 1 calc R
C7 C 0.6648(4) 0.3928(3) 0.1833(3) 0.0182(8) Uani 1 1 d .
C9 C 0.6558(4) 0.2347(3) 0.1499(3) 0.0206(8) Uani 1 1 d .
H9 H 0.6953 0.1655 0.1543 0.025 Uiso 1 1 calc R
C5 C 0.8185(4) 0.5389(3) 0.1397(3) 0.0172(8) Uani 1 1 d .
H5A H 0.8772 0.5022 0.1037 0.021 Uiso 1 1 calc R
H5B H 0.7496 0.5929 0.0957 0.021 Uiso 1 1 calc R
C4 C 0.9106(4) 0.5993(3) 0.1712(3) 0.0168(8) Uani 1 1 d .
C11 C 0.4685(4) 0.3854(3) 0.1001(3) 0.0222(8) Uani 1 1 d .
H11 H 0.3824 0.4169 0.0713 0.027 Uiso 1 1 calc R
C3 C 0.8251(4) 0.6980(3) 0.1858(3) 0.0165(8) Uani 1 1 d .
H3A H 0.8842 0.7270 0.2141 0.020 Uiso 1 1 calc R
H3B H 0.7969 0.7546 0.1232 0.020 Uiso 1 1 calc R
C14 C 1.1117(4) 0.7136(4) 0.1211(3) 0.0297(10) Uani 1 1 d .
H14A H 1.1985 0.7222 0.0845 0.045 Uiso 1 1 calc R
H14B H 1.1303 0.6791 0.1890 0.045 Uiso 1 1 calc R
H14C H 1.0563 0.7839 0.1062 0.045 Uiso 1 1 calc R
C16 C 1.1388(4) 0.5445(3) 0.0939(3) 0.0239(9) Uani 1 1 d .
H16A H 1.0935 0.4989 0.0756 0.036 Uiso 1 1 calc R
H16B H 1.1758 0.5029 0.1573 0.036 Uiso 1 1 calc R
H16C H 1.2136 0.5708 0.0483 0.036 Uiso 1 1 calc R
C15 C 0.9750(4) 0.7083(3) -0.0071(3) 0.0227(8) Uani 1 1 d .
H15A H 0.9101 0.7705 -0.0079 0.034 Uiso 1 1 calc R
H15B H 0.9283 0.6632 -0.0251 0.034 Uiso 1 1 calc R
H15C H 1.0511 0.7325 -0.0522 0.034 Uiso 1 1 calc R
Cl3 Cl 0.12951(9) 0.63542(8) 0.42796(6) 0.0194(2) Uani 1 1 d .
O3 O 0.2505(3) 0.5525(2) 0.4337(2) 0.0268(6) Uani 1 1 d .
O4 O 0.1623(3) 0.7400(3) 0.3617(2) 0.0366(8) Uani 1 1 d .
O6 O 0.0120(3) 0.6110(3) 0.3938(2) 0.0306(7) Uani 1 1 d .
O5 O 0.0995(3) 0.6325(3) 0.5229(2) 0.0307(7) Uani 1 1 d .
H2 H 0.100(4) 0.346(6) 0.383(5) 0.09(2) Uiso 1 1 d D

loop_
_atom_site_aniso_label
_atom_site_aniso_U_11
_atom_site_aniso_U_22
_atom_site_aniso_U_33
_atom_site_aniso_U_23
_atom_site_aniso_U_13
_atom_site_aniso_U_12
Cu1 0.0147(3) 0.0165(4) 0.0180(3) -0.0101(3) 0.0035(2) -0.0088(2)
Cl1 0.0343(6) 0.0287(6) 0.0432(7) -0.0184(5) -0.0195(5) 0.0015(4)
Cl2 0.0707(9) 0.0450(8) 0.0243(6) -0.0185(5) 0.0000(5) -0.0048(6)
C23 0.032(2) 0.026(2) 0.029(2) -0.0070(19) -0.0053(18) -0.0074(18)
O1 0.0277(14) 0.0145(14) 0.0191(14) -0.0058(11) -0.0028(11) -0.0046(11)
O2 0.0226(15) 0.0225(16) 0.0411(18) -0.0160(14) -0.0074(13) 0.0027(12)
N1 0.0159(15) 0.0160(17) 0.0185(16) -0.0097(13) 0.0031(12) -0.0073(12)
N2 0.0156(15) 0.0117(15) 0.0164(16) -0.0078(13) 0.0011(12) -0.0005(12)
N3 0.0214(16) 0.0201(18) 0.0207(17) -0.0085(14) -0.0029(13) -0.0011(13)
N4 0.0199(16) 0.0226(18) 0.0220(17) -0.0104(14) 0.0059(13) -0.0138(14)
N5 0.0159(16) 0.0229(19) 0.043(2) -0.0150(17) -0.0098(14) 0.0006(14)
N6 0.0250(17) 0.0140(16) 0.0197(16) -0.0094(13) 0.0005(13) -0.0069(13)
C17 0.0229(19) 0.019(2) 0.0143(18) -0.0055(16) -0.0005(15) -0.0025(16)
C2 0.0179(18) 0.023(2) 0.023(2) -0.0079(17) -0.0013(15) -0.0046(16)
C1 0.0167(17) 0.0139(18) 0.0161(18) -0.0096(15) 0.0002(14) -0.0020(14)
C18 0.020(2) 0.023(2) 0.045(3) -0.017(2) -0.0057(18) -0.0019(17)
C26 0.041(2) 0.013(2) 0.021(2) -0.0086(17) -0.0013(17) 0.0013(17)
C19 0.0199(19) 0.020(2) 0.028(2) -0.0133(18) -0.0027(16) -0.0039(16)
C21 0.024(2) 0.040(3) 0.033(2) -0.017(2) -0.0022(17) -0.0113(19)
C29 0.024(2) 0.028(2) 0.023(2) -0.0084(18) -0.0070(16) -0.0069(17)
C27 0.030(2) 0.018(2) 0.033(2) -0.0103(18) -0.0081(18) -0.0018(17)
C25 0.027(2) 0.020(2) 0.028(2) -0.0093(18) 0.0067(17) -0.0014(17)
C30 0.033(2) 0.048(3) 0.028(2) -0.012(2) -0.0076(19) -0.016(2)
C32 0.022(2) 0.020(2) 0.031(2) -0.0044(18) -0.0095(17) -0.0069(16)
C22 0.032(2) 0.033(3) 0.048(3) -0.024(2) -0.003(2) -0.004(2)
C28 0.024(2) 0.035(3) 0.029(2) -0.007(2) 0.0004(17) -0.0058(19)
C24 0.025(2) 0.042(3) 0.031(2) -0.009(2) -0.0088(18) 0.000(2)
C31 0.029(2) 0.042(3) 0.031(2) -0.020(2) -0.0051(18) -0.009(2)
C20 0.0218(19) 0.023(2) 0.023(2) -0.0099(17) -0.0056(15) -0.0033(16)
C13 0.0203(19) 0.017(2) 0.0208(19) -0.0093(16) 0.0049(15) -0.0008(15)
C8 0.0176(18) 0.016(2) 0.022(2) -0.0064(16) -0.0015(15) -0.0009(15)
C12 0.028(2) 0.015(2) 0.031(2) -0.0115(18) 0.0048(17) 0.0023(16)
C10 0.0194(18) 0.020(2) 0.021(2) -0.0086(17) -0.0001(15) -0.0032(16)
C6 0.036(2) 0.016(2) 0.021(2) -0.0087(17) 0.0064(17) -0.0121(17)
C7 0.026(2) 0.0154(19) 0.0161(18) -0.0091(16) 0.0091(15) -0.0085(16)
C9 0.0222(19) 0.015(2) 0.028(2) -0.0125(17) -0.0002(16) -0.0001(15)
C5 0.0218(19) 0.0138(19) 0.0165(18) -0.0073(15) 0.0011(14) -0.0018(15)
C4 0.0204(18) 0.0133(19) 0.0145(18) -0.0047(15) 0.0015(14) -0.0003(15)
C11 0.0205(19) 0.019(2) 0.023(2) -0.0059(17) -0.0015(15) 0.0016(16)
C3 0.0215(18) 0.0100(18) 0.0164(18) -0.0041(15) 0.0057(14) -0.0057(15)
C14 0.022(2) 0.036(3) 0.037(2) -0.020(2) 0.0102(17) -0.0110(18)
C16 0.023(2) 0.019(2) 0.028(2) -0.0106(18) 0.0044(16) 0.0007(16)
C15 0.0214(19) 0.022(2) 0.019(2) -0.0056(17) 0.0064(15) 0.0003(16)
Cl3 0.0131(4) 0.0242(5) 0.0232(5) -0.0113(4) -0.0037(3) -0.0023(4)
O3 0.0177(14) 0.0296(17) 0.0342(16) -0.0166(14) -0.0012(11) 0.0034(12)
O4 0.0339(17) 0.0267(17) 0.0429(19) -0.0042(15) -0.0132(14) -0.0078(13)
O6 0.0186(14) 0.0446(19) 0.0364(17) -0.0219(15) -0.0069(12) -0.0079(13)
O5 0.0220(14) 0.0433(19) 0.0334(17) -0.0230(15) -0.0007(12) -0.0031(13)

loop_
_atom_type_symbol
_atom_type_description
_atom_type_scat_dispersion_real
_atom_type_scat_dispersion_imag
_atom_type_scat_source
C C 0.0033 0.0016 'International Tables Vol C Tables 4.2.6.8 and 6.1.1.4'
H H 0.0000 0.0000 'International Tables Vol C Tables 4.2.6.8 and 6.1.1.4'
Cl Cl 0.1484 0.1585 'International Tables Vol C Tables 4.2.6.8 and 6.1.1.4'
Cu Cu 0.3201 1.2651 'International Tables Vol C Tables 4.2.6.8 and 6.1.1.4'
N N 0.0061 0.0033 'International Tables Vol C Tables 4.2.6.8 and 6.1.1.4'
O O 0.0106 0.0060 'International Tables Vol C Tables 4.2.6.8 and 6.1.1.4'

loop_
_geom_angle_atom_site_label_1
_geom_angle_atom_site_label_2
_geom_angle_atom_site_label_3
_geom_angle
_geom_angle_site_symmetry_1
_geom_angle_site_symmetry_3
N1 Cu1 N1 180.000(2) . 2_666
N1 Cu1 N4 91.00(12) . .
N1 Cu1 N4 89.00(12) 2_666 .
N1 Cu1 N4 89.00(12) . 2_666
N1 Cu1 N4 91.00(12) 2_666 2_666
N4 Cu1 N4 180.00(15) . 2_666
C24 C23 C28 116.7(4) . .
C24 C23 C22 121.8(4) . .
C28 C23 C22 121.3(4) . .
C4 O1 H1 109.5 . .
C20 O2 H2 112(5) . .
C1 N1 C2 104.7(3) . .
C1 N1 Cu1 124.3(2) . .
C2 N1 Cu1 130.4(2) . .
C1 N2 N3 110.9(3) . .
C1 N2 C3 128.3(3) . .
N3 N2 C3 120.5(3) . .
C2 N3 N2 102.8(3) . .
C17 N4 C18 103.6(3) . .
C17 N4 Cu1 126.7(3) . .
C18 N4 Cu1 128.0(3) . .
C18 N5 N6 102.8(3) . .
C17 N6 N5 110.2(3) . .
C17 N6 C19 129.3(3) . .
N5 N6 C19 119.8(3) . .
N4 C17 N6 109.7(3) . .
N4 C17 H17 125.1 . .
N6 C17 H17 125.1 . .
N3 C2 N1 112.9(3) . .
N3 C2 H2A 123.6 . .
N1 C2 H2A 123.6 . .
N1 C1 N2 108.8(3) . .
N1 C1 H1A 125.6 . .
N2 C1 H1A 125.6 . .
N5 C18 N4 113.6(4) . .
N5 C18 H18 123.2 . .
N4 C18 H18 123.2 . .
C27 C26 C25 122.0(4) . .
C27 C26 Cl2 118.9(3) . .
C25 C26 Cl2 119.1(3) . .
N6 C19 C20 110.9(3) . .
N6 C19 H19A 109.5 . .
C20 C19 H19A 109.5 . .
N6 C19 H19B 109.5 . .
C20 C19 H19B 109.5 . .
H19A C19 H19B 108.0 . .
C22 C21 C20 119.5(4) . .
C22 C21 H21A 107.4 . .
C20 C21 H21A 107.4 . .
C22 C21 H21B 107.4 . .
C20 C21 H21B 107.4 . .
H21A C21 H21B 107.0 . .
C31 C29 C32 108.9(3) . .
C31 C29 C30 108.5(4) . .
C32 C29 C30 107.1(3) . .
C31 C29 C20 113.1(3) . .
C32 C29 C20 108.9(3) . .
C30 C29 C20 110.1(3) . .
C26 C27 C28 118.5(4) . .
C26 C27 H27 120.7 . .
C28 C27 H27 120.7 . .
C26 C25 C24 118.9(4) . .
C26 C25 H25 120.5 . .
C24 C25 H25 120.5 . .
C29 C30 H30A 109.5 . .
C29 C30 H30B 109.5 . .
H30A C30 H30B 109.5 . .
C29 C30 H30C 109.5 . .
H30A C30 H30C 109.5 . .
H30B C30 H30C 109.5 . .
C29 C32 H32A 109.5 . .
C29 C32 H32B 109.5 . .
H32A C32 H32B 109.5 . .
C29 C32 H32C 109.5 . .
H32A C32 H32C 109.5 . .
H32B C32 H32C 109.5 . .
C21 C22 C23 110.8(4) . .
C21 C22 H22A 109.5 . .
C23 C22 H22A 109.5 . .
C21 C22 H22B 109.5 . .
C23 C22 H22B 109.5 . .
H22A C22 H22B 108.1 . .
C27 C28 C23 121.8(4) . .
C27 C28 H28 119.1 . .
C23 C28 H28 119.1 . .
C25 C24 C23 121.7(4) . .
C25 C24 H24 119.1 . .
C23 C24 H24 119.1 . .
C29 C31 H31A 109.5 . .
C29 C31 H31B 109.5 . .
H31A C31 H31B 109.5 . .
C29 C31 H31C 109.5 . .
H31A C31 H31C 109.5 . .
H31B C31 H31C 109.5 . .
O2 C20 C19 102.5(3) . .
O2 C20 C21 105.5(3) . .
C19 C20 C21 112.8(3) . .
O2 C20 C29 109.7(3) . .
C19 C20 C29 108.9(3) . .
C21 C20 C29 116.4(3) . .
C15 C13 C14 109.0(3) . .
C15 C13 C16 108.7(3) . .
C14 C13 C16 106.8(3) . .
C15 C13 C4 111.2(3) . .
C14 C13 C4 111.4(3) . .
C16 C13 C4 109.5(3) . .
C9 C8 C7 121.7(4) . .
C9 C8 H8 119.2 . .
C7 C8 H8 119.2 . .
C11 C12 C7 120.8(4) . .
C11 C12 H12 119.6 . .
C7 C12 H12 119.6 . .
C9 C10 C11 121.4(4) . .
C9 C10 Cl1 119.8(3) . .
C11 C10 Cl1 118.8(3) . .
C7 C6 C5 111.5(3) . .
C7 C6 H6A 109.3 . .
C5 C6 H6A 109.3 . .
C7 C6 H6B 109.3 . .
C5 C6 H6B 109.3 . .
H6A C6 H6B 108.0 . .
C8 C7 C12 117.9(3) . .
C8 C7 C6 121.2(4) . .
C12 C7 C6 120.9(3) . .
C10 C9 C8 118.9(4) . .
C10 C9 H9 120.6 . .
C8 C9 H9 120.6 . .
C4 C5 C6 116.3(3) . .
C4 C5 H5A 108.2 . .
C6 C5 H5A 108.2 . .
C4 C5 H5B 108.2 . .
C6 C5 H5B 108.2 . .
H5A C5 H5B 107.4 . .
O1 C4 C3 108.7(3) . .
O1 C4 C5 105.6(3) . .
C3 C4 C5 112.0(3) . .
O1 C4 C13 110.9(3) . .
C3 C4 C13 107.6(3) . .
C5 C4 C13 112.0(3) . .
C10 C11 C12 119.3(4) . .
C10 C11 H11 120.4 . .
C12 C11 H11 120.4 . .
N2 C3 C4 113.0(3) . .
N2 C3 H3A 109.0 . .
C4 C3 H3A 109.0 . .
N2 C3 H3B 109.0 . .
C4 C3 H3B 109.0 . .
H3A C3 H3B 107.8 . .
C13 C14 H14A 109.5 . .
C13 C14 H14B 109.5 . .
H14A C14 H14B 109.5 . .
C13 C14 H14C 109.5 . .
H14A C14 H14C 109.5 . .
H14B C14 H14C 109.5 . .
C13 C16 H16A 109.5 . .
C13 C16 H16B 109.5 . .
H16A C16 H16B 109.5 . .
C13 C16 H16C 109.5 . .
H16A C16 H16C 109.5 . .
H16B C16 H16C 109.5 . .
C13 C15 H15A 109.5 . .
C13 C15 H15B 109.5 . .
H15A C15 H15B 109.5 . .
C13 C15 H15C 109.5 . .
H15A C15 H15C 109.5 . .
H15B C15 H15C 109.5 . .
O5 Cl3 O4 110.95(19) . .
O5 Cl3 O6 110.41(17) . .
O4 Cl3 O6 109.55(18) . .
O5 Cl3 O3 107.82(17) . .
O4 Cl3 O3 108.94(18) . .
O6 Cl3 O3 109.11(17) . .

loop_
_geom_bond_atom_site_label_1
_geom_bond_atom_site_label_2
_geom_bond_distance
_geom_bond_site_symmetry_2
Cu1 N1 1.989(3) .
Cu1 N1 1.989(3) 2_666
Cu1 N4 2.017(3) .
Cu1 N4 2.017(3) 2_666
Cl1 C10 1.747(4) .
Cl2 C26 1.747(4) .
C23 C24 1.398(6) .
C23 C28 1.409(6) .
C23 C22 1.529(6) .
O1 C4 1.427(4) .
O1 H1 0.8200 .
O2 C20 1.431(5) .
O2 H2 0.82(2) .
N1 C1 1.314(4) .
N1 C2 1.369(5) .
N2 C1 1.330(5) .
N2 N3 1.358(4) .
N2 C3 1.460(4) .
N3 C2 1.315(5) .
N4 C17 1.319(5) .
N4 C18 1.374(5) .
N5 C18 1.307(5) .
N5 N6 1.368(5) .
N6 C17 1.326(5) .
N6 C19 1.474(4) .
C17 H17 0.9300 .
C2 H2A 0.9300 .
C1 H1A 0.9300 .
C18 H18 0.9300 .
C26 C27 1.369(6) .
C26 C25 1.378(6) .
C19 C20 1.537(5) .
C19 H19A 0.9700 .
C19 H19B 0.9700 .
C21 C22 1.503(7) .
C21 C20 1.547(6) .
C21 H21A 0.9700 .
C21 H21B 0.9700 .
C29 C31 1.522(6) .
C29 C32 1.527(5) .
C29 C30 1.534(6) .
C29 C20 1.582(5) .
C27 C28 1.396(6) .
C27 H27 0.9300 .
C25 C24 1.391(6) .
C25 H25 0.9300 .
C30 H30A 0.9600 .
C30 H30B 0.9600 .
C30 H30C 0.9600 .
C32 H32A 0.9600 .
C32 H32B 0.9600 .
C32 H32C 0.9600 .
C22 H22A 0.9700 .
C22 H22B 0.9700 .
C28 H28 0.9300 .
C24 H24 0.9300 .
C31 H31A 0.9600 .
C31 H31B 0.9600 .
C31 H31C 0.9600 .
C13 C15 1.532(5) .
C13 C14 1.535(5) .
C13 C16 1.542(5) .
C13 C4 1.576(5) .
C8 C9 1.390(5) .
C8 C7 1.391(5) .
C8 H8 0.9300 .
C12 C11 1.394(6) .
C12 C7 1.399(6) .
C12 H12 0.9300 .
C10 C9 1.376(5) .
C10 C11 1.376(5) .
C6 C7 1.507(5) .
C6 C5 1.547(5) .
C6 H6A 0.9700 .
C6 H6B 0.9700 .
C9 H9 0.9300 .
C5 C4 1.542(5) .
C5 H5A 0.9700 .
C5 H5B 0.9700 .
C4 C3 1.539(5) .
C11 H11 0.9300 .
C3 H3A 0.9700 .
C3 H3B 0.9700 .
C14 H14A 0.9600 .
C14 H14B 0.9600 .
C14 H14C 0.9600 .
C16 H16A 0.9600 .
C16 H16B 0.9600 .
C16 H16C 0.9600 .
C15 H15A 0.9600 .
C15 H15B 0.9600 .
C15 H15C 0.9600 .
Cl3 O5 1.430(3) .
Cl3 O4 1.430(3) .
Cl3 O6 1.442(3) .
Cl3 O3 1.461(3) .

loop_
_geom_hbond_atom_site_label_D
_geom_hbond_atom_site_label_H
_geom_hbond_atom_site_label_A
_geom_hbond_distance_DH
_geom_hbond_distance_HA
_geom_hbond_distance_DA
_geom_hbond_angle_DHA
_geom_hbond_site_symmetry_A
O2 H2 O5 0.82(2) 2.34(2) 3.155(4) 171(7) 2_566
O1 H1 O6 0.82 2.10 2.850(4) 151.8 1_655

loop_
_geom_torsion_atom_site_label_1
_geom_torsion_atom_site_label_2
_geom_torsion_atom_site_label_3
_geom_torsion_atom_site_label_4
_geom_torsion
_geom_torsion_site_symmetry_1
N1 Cu1 N1 C1 99(100) 2_666
N4 Cu1 N1 C1 -90.8(3) .
N4 Cu1 N1 C1 89.2(3) 2_666
N1 Cu1 N1 C2 -91(100) 2_666
N4 Cu1 N1 C2 79.1(3) .
N4 Cu1 N1 C2 -100.9(3) 2_666
C1 N2 N3 C2 0.2(4) .
C3 N2 N3 C2 175.0(3) .
N1 Cu1 N4 C17 -70.2(3) .
N1 Cu1 N4 C17 109.8(3) 2_666
N4 Cu1 N4 C17 115(100) 2_666
N1 Cu1 N4 C18 127.0(3) .
N1 Cu1 N4 C18 -53.0(3) 2_666
N4 Cu1 N4 C18 -48(100) 2_666
C18 N5 N6 C17 0.5(4) .
C18 N5 N6 C19 -171.0(3) .
C18 N4 C17 N6 0.4(4) .
Cu1 N4 C17 N6 -165.7(2) .
N5 N6 C17 N4 -0.6(4) .
C19 N6 C17 N4 169.8(3) .
N2 N3 C2 N1 -0.4(4) .
C1 N1 C2 N3 0.5(4) .
Cu1 N1 C2 N3 -170.9(2) .
C2 N1 C1 N2 -0.4(4) .
Cu1 N1 C1 N2 171.7(2) .
N3 N2 C1 N1 0.1(4) .
C3 N2 C1 N1 -174.1(3) .
N6 N5 C18 N4 -0.3(5) .
C17 N4 C18 N5 -0.1(5) .
Cu1 N4 C18 N5 165.8(3) .
C17 N6 C19 C20 -59.4(5) .
N5 N6 C19 C20 110.3(4) .
C25 C26 C27 C28 -2.7(6) .
Cl2 C26 C27 C28 178.3(3) .
C27 C26 C25 C24 2.9(6) .
Cl2 C26 C25 C24 -178.1(3) .
C20 C21 C22 C23 172.3(3) .
C24 C23 C22 C21 77.8(5) .
C28 C23 C22 C21 -97.9(5) .
C26 C27 C28 C23 -2.0(6) .
C24 C23 C28 C27 6.2(7) .
C22 C23 C28 C27 -177.9(4) .
C26 C25 C24 C23 1.7(7) .
C28 C23 C24 C25 -6.0(7) .
C22 C23 C24 C25 178.1(4) .
N6 C19 C20 O2 65.8(4) .
N6 C19 C20 C21 -47.1(4) .
N6 C19 C20 C29 -178.0(3) .
C22 C21 C20 O2 -173.0(3) .
C22 C21 C20 C19 -61.9(5) .
C22 C21 C20 C29 65.1(5) .
C31 C29 C20 O2 163.2(3) .
C32 C29 C20 O2 -75.6(4) .
C30 C29 C20 O2 41.7(4) .
C31 C29 C20 C19 51.8(4) .
C32 C29 C20 C19 173.0(3) .
C30 C29 C20 C19 -69.8(4) .
C31 C29 C20 C21 -77.1(4) .
C32 C29 C20 C21 44.1(5) .
C30 C29 C20 C21 161.3(4) .
C9 C8 C7 C12 1.1(5) .
C9 C8 C7 C6 -177.3(3) .
C11 C12 C7 C8 -0.9(5) .
C11 C12 C7 C6 177.5(3) .
C5 C6 C7 C8 99.0(4) .
C5 C6 C7 C12 -79.3(4) .
C11 C10 C9 C8 -1.9(6) .
Cl1 C10 C9 C8 177.9(3) .
C7 C8 C9 C10 0.3(6) .
C7 C6 C5 C4 -174.8(3) .
C6 C5 C4 O1 34.0(4) .
C6 C5 C4 C3 -84.1(4) .
C6 C5 C4 C13 154.9(3) .
C15 C13 C4 O1 169.2(3) .
C14 C13 C4 O1 -68.9(4) .
C16 C13 C4 O1 49.0(4) .
C15 C13 C4 C3 -72.0(4) .
C14 C13 C4 C3 49.8(4) .
C16 C13 C4 C3 167.8(3) .
C15 C13 C4 C5 51.5(4) .
C14 C13 C4 C5 173.3(3) .
C16 C13 C4 C5 -68.7(4) .
C9 C10 C11 C12 2.1(6) .
Cl1 C10 C11 C12 -177.7(3) .
C7 C12 C11 C10 -0.6(6) .
C1 N2 C3 C4 70.7(4) .
N3 N2 C3 C4 -103.1(4) .
O1 C4 C3 N2 -65.5(4) .
C5 C4 C3 N2 50.8(4) .
C13 C4 C3 N2 174.3(3) .
